data_4063293
loop_
_publ_author_name
'Md. Munkir Hossain'
'Hsiu-Mei Lin'
'Jun Zhu'
'Zhenyang Lin'
'Shin-Guang Shyu'

_publ_section_title
;
 Activation of the S-S Bonds of Alkyl Disulfides RSSR (R \\db Me, Et,
 Pr, Bun) by Heterodinuclear Phosphido-Bridged CpW(CO)2(\m-PPh2)Mo(CO)5
;
_journal_issue 2
_journal_name_full Organometallics
_journal_page_first 440
_journal_page_last 446
_journal_paper_doi 10.1021/om050689m
_journal_volume 25
_journal_year 2006
_chemical_absolute_configuration rm
_chemical_formula_sum 'C50 H50 Mo2 O8 P2 S4 W2'
_chemical_formula_weight 1528.66
_chemical_name_systematic
;
 ?
;
_space_group_IT_number 19
_symmetry_cell_setting orthorhombic
_symmetry_space_group_name_Hall 'P 2ac 2ab'
_symmetry_space_group_name_H-M 'P 21 21 21'
_atom_sites_solution_hydrogens geom
_atom_sites_solution_primary direct
_atom_sites_solution_secondary difmap
_audit_conform_dict_location ftp://ftp.iucr.org/pub/cif_core.dic
_audit_conform_dict_name cif_core.dic
_audit_conform_dict_version 2.2
_audit_creation_date 2004-10-15T18:42:04-00:00
_audit_creation_method 'WinGX routine CIF_UPDATE'
_cell_angle_alpha 90
_cell_angle_beta 90
_cell_angle_gamma 90
_cell_formula_units_Z 4
_cell_length_a 9.9197(3)
_cell_length_b 18.2649(5)
_cell_length_c 29.1376(8)
_cell_measurement_reflns_used 9334
_cell_measurement_temperature 298(2)
_cell_measurement_theta_max 25.99
_cell_measurement_theta_min 3.11
_cell_volume 5279.2(3)
_computing_cell_refinement 'Bruker X8APEX'
_computing_data_collection 'Bruker X8APEX'
_computing_data_reduction 'Bruker SAINT'
_computing_molecular_graphics 'Bruker SHELXTL'
_computing_publication_material 'Bruker SHELXTL'
_computing_structure_refinement 'SHELXL-97 (Sheldrick, 1997)'
_computing_structure_solution 'Bruker SHELXTL'
_diffrn_ambient_temperature 298(2)
_diffrn_measured_fraction_theta_full 0.998
_diffrn_measured_fraction_theta_max 0.998
_diffrn_measurement_device_type 'CCD area detector'
_diffrn_measurement_method 'phi and omega scans'
_diffrn_radiation_monochromator graphite
_diffrn_radiation_type MoK\a
_diffrn_radiation_wavelength 0.71073
_diffrn_reflns_av_unetI/netI 0.0098
_diffrn_reflns_limit_h_max 11
_diffrn_reflns_limit_h_min -11
_diffrn_reflns_limit_k_max 21
_diffrn_reflns_limit_k_min -21
_diffrn_reflns_limit_l_max 34
_diffrn_reflns_limit_l_min -34
_diffrn_reflns_number 5184
_diffrn_reflns_theta_full 25
_diffrn_reflns_theta_max 25.02
_diffrn_reflns_theta_min 1.32
_exptl_absorpt_coefficient_mu 5.078
_exptl_absorpt_correction_type none
_exptl_crystal_colour dark
_exptl_crystal_density_diffrn 1.923
_exptl_crystal_density_meas 0
_exptl_crystal_density_method 'not measured'
_exptl_crystal_description prism
_exptl_crystal_F_000 2960
_exptl_crystal_size_max 0.4
_exptl_crystal_size_mid 0.38
_exptl_crystal_size_min 0.34
_refine_diff_density_max 1.735
_refine_diff_density_min -2.524
_refine_diff_density_rms 0.754
_refine_ls_abs_structure_details 'Flack H D (1983), Acta Cryst. A39, 876-881'
_refine_ls_abs_structure_Flack 0.294(11)
_refine_ls_extinction_coef 0.00356(17)
_refine_ls_extinction_expression Fc^*^=kFc[1+0.001xFc^2^\l^3^/sin(2\q)]^-1/4^
_refine_ls_extinction_method SHELXL
_refine_ls_goodness_of_fit_ref 1.038
_refine_ls_hydrogen_treatment mixed
_refine_ls_matrix_type full
_refine_ls_number_parameters 615
_refine_ls_number_reflns 5184
_refine_ls_number_restraints 0
_refine_ls_restrained_S_all 1.038
_refine_ls_R_factor_all 0.04
_refine_ls_R_factor_gt 0.03
_refine_ls_shift/su_max 15
_refine_ls_shift/su_mean 0.212
_refine_ls_structure_factor_coef Fsqd
_refine_ls_weighting_details 'calc w=1/[\s^2^(Fo^2^)+(0.0789P)^2^+19.7401P] where P=(Fo^2^+2Fc^2^)/3'
_refine_ls_weighting_scheme calc
_refine_ls_wR_factor_gt 0.0762
_refine_ls_wR_factor_ref 0.1068
_reflns_number_gt 4980
_reflns_number_total 5184
_reflns_threshold_expression >2sigma(I)
_cod_depositor_comments
;
The following automatic conversions were performed:
'_symmetry_cell_setting' value 'Orthorhombic' changed to 'orthorhombic'
according to '/home/saulius/struct/CIF-dictionaries/cif_core.dic'
dictionary named 'cif_core.dic' version 2.4.1 from 2010-06-29.

Automatic conversion script
Id: cif_fix_enum 1527 2010-12-29 10:47:43Z saulius 
;
_cod_original_sg_symbol_H-M P2(1)2(1)2(1)
_cod_database_code 4063293

loop_
_symmetry_equiv_pos_as_xyz
'x, y, z'
'-x+1/2, -y, z+1/2'
'-x, y+1/2, -z+1/2'
'x+1/2, -y+1/2, -z'

loop_
_atom_site_label
_atom_site_type_symbol
_atom_site_fract_x
_atom_site_fract_y
_atom_site_fract_z
_atom_site_U_iso_or_equiv
_atom_site_adp_type
_atom_site_occupancy
_atom_site_symmetry_multiplicity
_atom_site_calc_flag
_atom_site_refinement_flags
W1 W 1.09472(5) 1.77780(2) 1.868362(16) 0.03010(16) Uani 1 1 d .
Mo1 Mo 1.32716(10) 1.70789(5) 1.90417(3) 0.0271(2) Uani 1 1 d .
S1 S 1.3109(3) 1.76787(16) 1.82460(10) 0.0340(6) Uani 1 1 d .
S2 S 1.2595(3) 1.83910(15) 1.91738(9) 0.0340(6) Uani 1 1 d .
P1 P 1.1368(3) 1.64947(14) 1.86377(9) 0.0272(6) Uani 1 1 d .
O1 O 0.9642(11) 1.7280(6) 1.9614(3) 0.059(3) Uani 1 1 d .
O2 O 1.2557(14) 1.6490(6) 2.0012(3) 0.070(3) Uani 1 1 d .
O3 O 1.6292(13) 1.7467(8) 1.9279(5) 0.086(4) Uani 1 1 d .
O4 O 1.4561(13) 1.5536(5) 1.8938(4) 0.068(3) Uani 1 1 d .
C1 C 1.0147(12) 1.7463(7) 1.9278(4) 0.037(3) Uani 1 1 d .
C2 C 1.2817(15) 1.6708(7) 1.9656(4) 0.042(3) Uani 1 1 d .
C3 C 1.5177(14) 1.7356(9) 1.9207(5) 0.049(3) Uani 1 1 d .
C4 C 1.4068(14) 1.6105(7) 1.8953(5) 0.044(3) Uani 1 1 d .
C5 C 1.3939(15) 1.8568(7) 1.8193(5) 0.046(3) Uani 1 1 d .
H5A H 1.3689 1.8789 1.7903 0.056 Uiso 1 1 calc R
H5B H 1.3627 1.8887 1.8437 0.056 Uiso 1 1 calc R
C6 C 1.5453(18) 1.8503(9) 1.8218(6) 0.067(5) Uani 1 1 d .
H6A H 1.585 1.898 1.8189 0.101 Uiso 1 1 calc R
H6B H 1.5767 1.8196 1.7973 0.101 Uiso 1 1 calc R
H6C H 1.5706 1.8293 1.8508 0.101 Uiso 1 1 calc R
C7 C 1.2008(16) 1.8593(7) 1.9751(4) 0.047(3) Uani 1 1 d .
H7A H 1.1537 1.817 1.9872 0.056 Uiso 1 1 calc R
H7B H 1.2779 1.8688 1.9947 0.056 Uiso 1 1 calc R
C8 C 1.107(2) 1.9250(9) 1.9760(5) 0.070(5) Uani 1 1 d .
H8A H 1.0789 1.9341 2.0069 0.105 Uiso 1 1 calc R
H8B H 1.0301 1.9153 1.9571 0.105 Uiso 1 1 calc R
H8C H 1.1542 1.9671 1.9644 0.105 Uiso 1 1 calc R
C11 C 0.953(2) 1.7825(9) 1.8052(6) 0.068(5) Uani 1 1 d .
H11A H 0.9472 1.7451 1.7812 0.081 Uiso 1 1 calc R
C12 C 0.8795(14) 1.7844(8) 1.8438(6) 0.063(4) Uani 1 1 d .
H12A H 0.8077 1.7497 1.8517 0.075 Uiso 1 1 calc R
C13 C 0.908(2) 1.8503(10) 1.8676(6) 0.080(6) Uani 1 1 d .
H13A H 0.8603 1.8692 1.8945 0.096 Uiso 1 1 calc R
C14 C 1.002(2) 1.8880(9) 1.8412(8) 0.085(7) Uani 1 1 d .
H14A H 1.0367 1.9373 1.8473 0.102 Uiso 1 1 calc R
C15 C 1.0298(19) 1.8452(13) 1.8027(7) 0.083(6) Uani 1 1 d .
H15A H 1.089 1.8591 1.7772 0.1 Uiso 1 1 calc R
C21 C 1.0295(13) 1.5843(6) 1.8941(4) 0.033(3) Uani 1 1 d .
C22 C 1.0824(15) 1.5281(7) 1.9188(5) 0.046(3) Uani 1 1 d .
H22A H 1.1755 1.5226 1.9201 0.055 Uiso 1 1 calc R
C23 C 1.0008(18) 1.4785(7) 1.9423(6) 0.058(4) Uani 1 1 d .
H23A H 1.0394 1.4398 1.9584 0.07 Uiso 1 1 calc R
C24 C 0.8651(16) 1.4867(8) 1.9416(5) 0.053(4) Uani 1 1 d .
H24A H 0.8103 1.4547 1.958 0.064 Uiso 1 1 calc R
C25 C 0.8094(15) 1.5425(8) 1.9167(5) 0.053(4) Uani 1 1 d .
H25A H 0.7162 1.5473 1.9153 0.064 Uiso 1 1 calc R
C26 C 0.8899(13) 1.5913(7) 1.8937(4) 0.040(3) Uani 1 1 d .
H26A H 0.8505 1.6296 1.8775 0.048 Uiso 1 1 calc R
C31 C 1.1617(13) 1.6033(6) 1.8088(3) 0.032(2) Uani 1 1 d .
C32 C 1.2881(14) 1.5876(8) 1.7912(5) 0.043(3) Uani 1 1 d .
H32A H 1.3648 1.6017 1.8072 0.052 Uiso 1 1 calc R
C33 C 1.3006(16) 1.5510(9) 1.7497(5) 0.055(4) Uani 1 1 d .
H33A H 1.3858 1.5406 1.7381 0.065 Uiso 1 1 calc R
C34 C 1.1882(17) 1.5301(9) 1.7259(5) 0.059(4) Uani 1 1 d .
H34A H 1.1974 1.5055 1.6981 0.071 Uiso 1 1 calc R
C35 C 1.0649(17) 1.5447(10) 1.7424(5) 0.062(5) Uani 1 1 d .
H35A H 0.9891 1.5301 1.7259 0.075 Uiso 1 1 calc R
C36 C 1.0492(15) 1.5816(9) 1.7840(4) 0.050(4) Uani 1 1 d .
H36A H 0.9633 1.5916 1.7951 0.06 Uiso 1 1 calc R
Mo51 Mo 1.80229(10) 1.71746(5) 1.60449(3) 0.0310(2) Uani 1 1 d .
W51 W 1.56224(5) 1.78745(2) 1.633373(16) 0.03347(16) Uani 1 1 d .
S51 S 1.7756(3) 1.79098(18) 1.67928(10) 0.0388(7) Uani 1 1 d .
S52 S 1.7272(4) 1.84422(16) 1.58205(10) 0.0390(7) Uani 1 1 d .
P51 P 1.6114(3) 1.66135(16) 1.64683(10) 0.0309(6) Uani 1 1 d .
O51 O 1.4441(12) 1.7202(7) 1.5425(3) 0.068(3) Uani 1 1 d .
O52 O 2.0947(13) 1.7575(9) 1.5722(4) 0.088(4) Uani 1 1 d .
O53 O 1.9358(13) 1.5692(6) 1.6316(5) 0.079(4) Uani 1 1 d .
O54 O 1.7438(14) 1.6482(6) 1.5098(3) 0.071(3) Uani 1 1 d .
C51 C 1.4891(15) 1.7446(8) 1.5743(5) 0.049(3) Uani 1 1 d .
C52 C 1.9900(16) 1.7461(10) 1.5837(5) 0.057(4) Uani 1 1 d .
C53 C 1.8861(14) 1.6241(7) 1.6233(4) 0.043(3) Uani 1 1 d .
C54 C 1.7676(14) 1.6726(7) 1.5451(4) 0.042(3) Uani 1 1 d .
C55 C 1.8574(18) 1.8818(8) 1.6796(6) 0.059(4) Uani 1 1 d .
H55A H 1.8215 1.9107 1.6545 0.071 Uiso 1 1 calc R
H55B H 1.8348 1.9067 1.708 0.071 Uiso 1 1 calc R
C56 C 2.0054(18) 1.8784(10) 1.6753(6) 0.074(5) Uani 1 1 d .
H56A H 2.0416 1.9272 1.6752 0.111 Uiso 1 1 calc R
H56B H 2.0288 1.8544 1.6471 0.111 Uiso 1 1 calc R
H56C H 2.0422 1.8516 1.7007 0.111 Uiso 1 1 calc R
C57 C 1.6779(17) 1.8507(8) 1.5210(4) 0.052(3) Uani 1 1 d .
H57A H 1.7588 1.8542 1.5024 0.062 Uiso 1 1 calc R
H57B H 1.6314 1.8061 1.5124 0.062 Uiso 1 1 calc R
C58 C 1.589(2) 1.9148(9) 1.5105(5) 0.074(5) Uani 1 1 d .
H58A H 1.5666 1.9148 1.4785 0.112 Uiso 1 1 calc R
H58B H 1.6349 1.9594 1.5181 0.112 Uiso 1 1 calc R
H58C H 1.5074 1.9113 1.5283 0.112 Uiso 1 1 calc R
C61 C 1.4014(16) 1.7959(9) 1.6921(5) 0.057(4) Uani 1 1 d .
H61A H 1.3912 1.7594 1.7165 0.069 Uiso 1 1 calc R
C62 C 1.3358(18) 1.7920(12) 1.6503(6) 0.076(6) Uani 1 1 d .
H62A H 1.2673 1.7561 1.6414 0.091 Uiso 1 1 calc R
C63 C 1.372(2) 1.8562(14) 1.6258(7) 0.100(9) Uani 1 1 d .
H63A H 1.3327 1.8739 1.5971 0.12 Uiso 1 1 calc R
C64 C 1.467(3) 1.8959(9) 1.6555(8) 0.099(9) Uani 1 1 d .
H64A H 1.5037 1.9447 1.6492 0.118 Uiso 1 1 calc R
C65 C 1.483(2) 1.8574(9) 1.6958(6) 0.070(5) Uani 1 1 d .
H65A H 1.5346 1.8728 1.7228 0.084 Uiso 1 1 calc R
C71 C 1.6415(12) 1.6228(6) 1.7047(4) 0.031(2) Uani 1 1 d .
C72 C 1.6785(15) 1.5502(7) 1.7085(4) 0.041(3) Uani 1 1 d .
H72A H 1.6906 1.5219 1.6822 0.05 Uiso 1 1 calc R
C73 C 1.6975(16) 1.5198(8) 1.7511(4) 0.048(4) Uani 1 1 d .
H73A H 1.7229 1.4709 1.7534 0.058 Uiso 1 1 calc R
C74 C 1.6797(16) 1.5601(8) 1.7905(4) 0.049(3) Uani 1 1 d .
H74A H 1.6922 1.5391 1.8193 0.058 Uiso 1 1 calc R
C75 C 1.6426(14) 1.6330(7) 1.7860(4) 0.044(3) Uani 1 1 d .
H75A H 1.63 1.6611 1.8123 0.053 Uiso 1 1 calc R
C76 C 1.6240(14) 1.6645(7) 1.7439(4) 0.040(3) Uani 1 1 d .
H76A H 1.5998 1.7136 1.7416 0.048 Uiso 1 1 calc R
C81 C 1.5096(12) 1.5897(6) 1.6186(4) 0.035(3) Uani 1 1 d .
C82 C 1.5649(16) 1.5402(7) 1.5892(5) 0.047(3) Uani 1 1 d .
H82A H 1.6576 1.5397 1.5845 0.056 Uiso 1 1 calc R
C83 C 1.4842(19) 1.4905(8) 1.5664(5) 0.059(4) Uani 1 1 d .
H83A H 1.5222 1.4567 1.5463 0.07 Uiso 1 1 calc R
C84 C 1.3485(19) 1.4912(9) 1.5735(5) 0.065(5) Uani 1 1 d .
H84A H 1.2942 1.4579 1.558 0.078 Uiso 1 1 calc R
C85 C 1.2915(18) 1.5400(9) 1.6027(6) 0.064(5) Uani 1 1 d .
H85A H 1.1986 1.5401 1.607 0.077 Uiso 1 1 calc R
C86 C 1.3716(16) 1.5895(8) 1.6263(5) 0.055(4) Uani 1 1 d .
H86A H 1.3333 1.6223 1.647 0.066 Uiso 1 1 calc R

loop_
_atom_site_aniso_label
_atom_site_aniso_U_11
_atom_site_aniso_U_22
_atom_site_aniso_U_33
_atom_site_aniso_U_23
_atom_site_aniso_U_13
_atom_site_aniso_U_12
W1 0.0293(3) 0.0264(2) 0.0345(3) 0.00076(18) -0.0012(2) 0.00356(17)
Mo1 0.0275(5) 0.0257(5) 0.0281(4) -0.0006(4) -0.0026(4) -0.0001(4)
S1 0.0378(16) 0.0321(14) 0.0322(14) 0.0016(11) 0.0024(12) -0.0014(12)
S2 0.0405(16) 0.0280(13) 0.0337(13) -0.0035(11) 0.0017(13) -0.0003(13)
P1 0.0258(13) 0.0254(12) 0.0304(13) -0.0027(11) -0.0005(12) -0.0004(11)
O1 0.061(6) 0.065(6) 0.051(5) -0.005(5) 0.024(5) -0.007(6)
O2 0.102(10) 0.070(7) 0.037(5) 0.015(5) 0.008(6) -0.007(8)
O3 0.049(7) 0.119(11) 0.091(9) 0.025(8) -0.018(7) -0.026(8)
O4 0.071(8) 0.043(5) 0.091(8) -0.011(5) -0.008(7) 0.026(6)
C1 0.030(6) 0.040(6) 0.040(7) -0.005(5) 0.004(5) 0.003(5)
C2 0.050(8) 0.036(6) 0.039(7) -0.002(5) 0.000(6) 0.000(6)
C3 0.038(7) 0.061(9) 0.048(8) 0.002(6) -0.014(6) 0.002(7)
C4 0.039(7) 0.048(7) 0.045(7) -0.009(6) -0.006(6) 0.009(6)
C5 0.057(8) 0.035(6) 0.047(7) 0.009(6) 0.011(7) -0.006(7)
C6 0.064(11) 0.064(9) 0.074(10) 0.018(8) -0.004(9) -0.025(9)
C7 0.065(9) 0.041(7) 0.034(6) -0.007(5) 0.006(6) 0.003(7)
C8 0.076(12) 0.072(10) 0.062(9) -0.025(8) 0.011(9) 0.018(10)
C11 0.080(12) 0.064(9) 0.059(9) -0.004(8) -0.032(9) 0.016(11)
C12 0.034(7) 0.054(9) 0.100(12) 0.023(9) -0.016(8) 0.004(7)
C13 0.080(13) 0.073(11) 0.086(12) -0.017(10) -0.021(12) 0.056(11)
C14 0.089(15) 0.040(8) 0.127(17) 0.025(10) -0.053(14) 0.000(9)
C15 0.055(10) 0.121(17) 0.074(12) 0.058(13) -0.010(10) 0.005(12)
C21 0.037(6) 0.033(6) 0.030(6) -0.007(5) 0.002(5) -0.007(5)
C22 0.036(7) 0.039(7) 0.064(9) 0.004(6) 0.006(7) -0.002(6)
C23 0.069(11) 0.036(7) 0.069(10) 0.016(7) 0.010(9) 0.003(7)
C24 0.057(9) 0.056(8) 0.047(8) -0.005(6) 0.012(7) -0.028(8)
C25 0.039(8) 0.060(9) 0.061(9) 0.005(7) 0.004(7) -0.013(7)
C26 0.039(7) 0.038(6) 0.044(7) 0.012(6) -0.003(6) -0.001(6)
C31 0.038(6) 0.032(6) 0.026(5) -0.004(4) -0.002(5) -0.006(5)
C32 0.033(7) 0.053(8) 0.045(7) -0.016(6) 0.003(6) -0.004(6)
C33 0.045(8) 0.064(9) 0.054(9) -0.023(7) 0.021(7) -0.008(7)
C34 0.066(10) 0.077(10) 0.034(7) -0.022(7) 0.013(7) -0.020(8)
C35 0.052(9) 0.085(12) 0.050(8) -0.023(8) -0.009(7) -0.011(9)
C36 0.031(7) 0.076(10) 0.042(7) -0.016(7) 0.002(6) -0.008(7)
Mo51 0.0318(5) 0.0295(5) 0.0315(5) -0.0037(4) 0.0011(4) 0.0002(4)
W51 0.0359(3) 0.0291(2) 0.0355(3) 0.0012(2) 0.0017(2) 0.00698(19)
S51 0.0444(16) 0.0371(16) 0.0350(14) -0.0054(13) -0.0029(13) -0.0027(15)
S52 0.0497(17) 0.0286(14) 0.0388(15) 0.0025(12) 0.0032(14) -0.0003(14)
P51 0.0309(15) 0.0288(14) 0.0330(14) -0.0011(11) -0.0007(12) -0.0004(12)
O51 0.070(7) 0.084(8) 0.051(6) 0.000(6) -0.027(6) -0.010(7)
O52 0.057(8) 0.139(12) 0.068(7) -0.022(8) 0.019(6) -0.026(8)
O53 0.075(8) 0.061(7) 0.100(9) 0.016(7) 0.002(8) 0.033(7)
O54 0.098(9) 0.069(7) 0.047(6) -0.021(5) -0.006(6) -0.004(8)
C51 0.043(8) 0.053(8) 0.051(8) 0.007(7) -0.006(7) -0.003(7)
C52 0.040(9) 0.079(11) 0.052(9) -0.020(8) 0.020(7) -0.018(8)
C53 0.044(7) 0.043(7) 0.044(7) 0.004(5) 0.003(6) 0.005(6)
C54 0.044(7) 0.038(7) 0.043(7) -0.009(6) 0.002(6) -0.001(6)
C55 0.075(11) 0.041(8) 0.062(9) -0.014(7) 0.002(9) -0.011(8)
C56 0.063(11) 0.087(13) 0.071(11) -0.028(10) -0.002(9) -0.029(10)
C57 0.067(9) 0.050(7) 0.040(6) 0.000(6) 0.000(7) -0.002(8)
C58 0.093(15) 0.069(10) 0.061(9) 0.017(8) -0.009(10) 0.014(11)
C61 0.059(9) 0.050(8) 0.063(9) -0.002(7) 0.018(8) 0.019(8)
C62 0.052(9) 0.089(14) 0.088(12) 0.003(12) 0.006(9) 0.028(11)
C63 0.101(17) 0.128(18) 0.072(11) 0.027(12) 0.036(12) 0.091(16)
C64 0.121(19) 0.034(8) 0.14(2) 0.001(10) 0.077(18) 0.023(11)
C65 0.074(12) 0.065(10) 0.071(10) -0.016(9) 0.032(10) 0.014(10)
C71 0.023(6) 0.030(5) 0.041(6) 0.003(5) 0.001(5) -0.005(5)
C72 0.044(7) 0.038(6) 0.042(7) 0.000(5) -0.004(6) 0.003(6)
C73 0.061(9) 0.037(7) 0.045(8) 0.010(6) -0.012(7) -0.003(7)
C74 0.050(8) 0.058(9) 0.037(7) 0.017(6) -0.009(6) -0.016(7)
C75 0.040(7) 0.056(8) 0.037(6) -0.006(6) 0.000(6) -0.010(6)
C76 0.049(7) 0.033(6) 0.039(6) -0.001(5) -0.001(6) 0.002(6)
C81 0.036(6) 0.031(6) 0.038(6) 0.000(5) -0.002(5) -0.008(5)
C82 0.047(8) 0.034(6) 0.060(8) -0.007(6) 0.001(7) 0.002(6)
C83 0.075(12) 0.044(8) 0.057(9) -0.017(7) -0.006(9) -0.004(8)
C84 0.073(12) 0.069(10) 0.053(9) -0.008(8) -0.013(9) -0.041(10)
C85 0.057(10) 0.071(11) 0.065(10) -0.005(9) 0.000(8) -0.026(9)
C86 0.054(9) 0.059(9) 0.052(8) -0.009(7) 0.005(7) -0.012(7)

loop_
_atom_type_symbol
_atom_type_description
_atom_type_scat_dispersion_real
_atom_type_scat_dispersion_imag
_atom_type_scat_source
C C 0.0033 0.0016 'International Tables Vol C Tables 4.2.6.8 and 6.1.1.4'
H H 0 0 'International Tables Vol C Tables 4.2.6.8 and 6.1.1.4'
O O 0.0106 0.006 'International Tables Vol C Tables 4.2.6.8 and 6.1.1.4'
P P 0.1023 0.0942 'International Tables Vol C Tables 4.2.6.8 and 6.1.1.4'
S S 0.1246 0.1234 'International Tables Vol C Tables 4.2.6.8 and 6.1.1.4'
Mo Mo -1.6832 0.6857 'International Tables Vol C Tables 4.2.6.8 and 6.1.1.4'
W W -0.849 6.8722 'International Tables Vol C Tables 4.2.6.8 and 6.1.1.4'

loop_
_geom_angle_atom_site_label_1
_geom_angle_atom_site_label_2
_geom_angle_atom_site_label_3
_geom_angle
C1 W1 C12 85.1(6)
C1 W1 C13 81.5(7)
C12 W1 C13 36.5(6)
C1 W1 C11 117.5(7)
C12 W1 C11 34.2(6)
C13 W1 C11 58.5(6)
C1 W1 C14 112.6(7)
C12 W1 C14 58.5(6)
C13 W1 C14 34.9(7)
C11 W1 C14 57.6(6)
C1 W1 C15 138.3(6)
C12 W1 C15 57.2(6)
C13 W1 C15 57.8(7)
C11 W1 C15 34.1(6)
C14 W1 C15 34.4(7)
C1 W1 P1 80.5(4)
C12 W1 P1 101.5(4)
C13 W1 P1 135.6(6)
C11 W1 P1 95.6(4)
C14 W1 P1 153.1(5)
C15 W1 P1 121.0(6)
C1 W1 S2 83.7(4)
C12 W1 S2 142.6(5)
C13 W1 S2 106.4(5)
C11 W1 S2 148.5(5)
C14 W1 S2 93.8(5)
C15 W1 S2 114.6(6)
P1 W1 S2 111.49(10)
C1 W1 S1 139.9(4)
C12 W1 S1 130.8(5)
C13 W1 S1 137.2(6)
C11 W1 S1 96.7(5)
C14 W1 S1 103.0(6)
C15 W1 S1 81.9(5)
P1 W1 S1 75.52(10)
S2 W1 S1 75.98(10)
C1 W1 Mo1 82.8(4)
C12 W1 Mo1 155.6(4)
C13 W1 Mo1 158.0(4)
C11 W1 Mo1 143.3(5)
C14 W1 Mo1 145.9(5)
C15 W1 Mo1 138.9(5)
P1 W1 Mo1 55.63(7)
S2 W1 Mo1 56.43(7)
S1 W1 Mo1 57.16(7)
C4 Mo1 C2 84.3(6)
C4 Mo1 C3 83.2(6)
C2 Mo1 C3 94.8(6)
C4 Mo1 P1 81.6(4)
C2 Mo1 P1 96.3(4)
C3 Mo1 P1 160.1(4)
C4 Mo1 S2 171.7(4)
C2 Mo1 S2 97.3(4)
C3 Mo1 S2 88.6(4)
P1 Mo1 S2 106.28(10)
C4 Mo1 S1 107.0(4)
C2 Mo1 S1 162.6(4)
C3 Mo1 S1 99.7(4)
P1 Mo1 S1 72.89(10)
S2 Mo1 S1 73.47(9)
C4 Mo1 W1 133.4(4)
C2 Mo1 W1 107.7(4)
C3 Mo1 W1 137.6(4)
P1 Mo1 W1 52.90(6)
S2 Mo1 W1 53.89(7)
S1 Mo1 W1 54.88(7)
C5 S1 W1 111.4(5)
C5 S1 Mo1 115.3(5)
W1 S1 Mo1 67.96(8)
C7 S2 W1 114.8(5)
C7 S2 Mo1 114.8(4)
W1 S2 Mo1 69.68(7)
C21 P1 C31 101.7(5)
C21 P1 W1 120.7(4)
C31 P1 W1 121.8(4)
C21 P1 Mo1 119.8(4)
C31 P1 Mo1 121.0(4)
W1 P1 Mo1 71.47(8)
O1 C1 W1 177.6(12)
O2 C2 Mo1 179.7(14)
O3 C3 Mo1 174.5(16)
O4 C4 Mo1 174.4(13)
C6 C5 S1 112.0(11)
C8 C7 S2 111.8(10)
C12 C11 C15 108.9(17)
C12 C11 W1 70.4(9)
C15 C11 W1 74.9(10)
C11 C12 C13 108.7(16)
C11 C12 W1 75.4(9)
C13 C12 W1 72.5(9)
C14 C13 C12 106.6(17)
C14 C13 W1 75.5(10)
C12 C13 W1 71.0(8)
C13 C14 C15 107.4(16)
C13 C14 W1 69.6(8)
C15 C14 W1 73.4(10)
C11 C15 C14 108.4(18)
C11 C15 W1 71.0(9)
C14 C15 W1 72.2(9)
C22 C21 C26 117.3(12)
C22 C21 P1 121.6(10)
C26 C21 P1 121.1(10)
C21 C22 C23 121.8(14)
C24 C23 C22 119.8(15)
C23 C24 C25 119.5(14)
C24 C25 C26 120.6(14)
C25 C26 C21 121.0(13)
C36 C31 C32 118.5(10)
C36 C31 P1 118.7(10)
C32 C31 P1 122.9(9)
C33 C32 C31 120.3(13)
C34 C33 C32 120.2(14)
C35 C34 C33 120.4(12)
C34 C35 C36 120.5(15)
C31 C36 C35 120.0(14)
C54 Mo51 C53 87.6(5)
C54 Mo51 C52 90.3(6)
C53 Mo51 C52 85.3(7)
C54 Mo51 P51 97.6(4)
C53 Mo51 P51 80.0(4)
C52 Mo51 P51 163.0(5)
C54 Mo51 S52 96.0(4)
C53 Mo51 S52 172.1(4)
C52 Mo51 S52 87.5(5)
P51 Mo51 S52 106.45(11)
C54 Mo51 S51 162.7(4)
C53 Mo51 S51 105.0(4)
C52 Mo51 S51 102.3(4)
P51 Mo51 S51 73.51(10)
S52 Mo51 S51 73.13(10)
C54 Mo51 W51 107.8(4)
C53 Mo51 W51 131.4(4)
C52 Mo51 W51 138.2(5)
P51 Mo51 W51 52.89(7)
S52 Mo51 W51 54.08(8)
S51 Mo51 W51 54.98(8)
C51 W51 C63 80.5(8)
C51 W51 C64 115.2(9)
C63 W51 C64 37.5(8)
C51 W51 C62 81.2(7)
C63 W51 C62 36.2(8)
C64 W51 C62 60.3(8)
C51 W51 C61 113.7(6)
C63 W51 C61 58.1(6)
C64 W51 C61 57.0(6)
C62 W51 C61 34.6(6)
C51 W51 C65 138.2(7)
C63 W51 C65 60.0(7)
C64 W51 C65 34.5(7)
C62 W51 C65 59.3(7)
C61 W51 C65 34.3(6)
C51 W51 P51 80.8(4)
C63 W51 P51 135.9(8)
C64 W51 P51 150.9(5)
C62 W51 P51 101.5(5)
C61 W51 P51 94.7(4)
C65 W51 P51 117.7(5)
C51 W51 S52 83.3(4)
C63 W51 S52 105.1(6)
C64 W51 S52 94.7(5)
C62 W51 S52 140.2(5)
C61 W51 S52 150.8(4)
C65 W51 S52 117.7(5)
P51 W51 S52 111.89(11)
C51 W51 S51 140.0(4)
C63 W51 S51 137.5(7)
C64 W51 S51 100.2(8)
C62 W51 S51 135.2(5)
C61 W51 S51 100.6(4)
C65 W51 S51 81.7(5)
P51 W51 S51 76.39(11)
S52 W51 S51 75.53(11)
C51 W51 Mo51 82.8(4)
C63 W51 Mo51 156.5(5)
C64 W51 Mo51 145.4(6)
C62 W51 Mo51 154.3(6)
C61 W51 Mo51 145.0(4)
C65 W51 Mo51 139.0(5)
P51 W51 Mo51 56.04(8)
S52 W51 Mo51 56.43(8)
S51 W51 Mo51 57.28(7)
C55 S51 W51 113.4(6)
C55 S51 Mo51 115.4(5)
W51 S51 Mo51 67.74(8)
C57 S52 W51 116.0(6)
C57 S52 Mo51 112.8(5)
W51 S52 Mo51 69.48(8)
C81 P51 C71 103.0(5)
C81 P51 W51 119.9(4)
C71 P51 W51 123.3(4)
C81 P51 Mo51 119.2(4)
C71 P51 Mo51 119.1(4)
W51 P51 Mo51 71.07(8)
O51 C51 W51 177.3(13)
O52 C52 Mo51 175.9(18)
O53 C53 Mo51 176.1(13)
O54 C54 Mo51 177.5(13)
C56 C55 S51 113.5(13)
C58 C57 S52 113.7(10)
C62 C61 C65 112.5(18)
C62 C61 W51 70.9(10)
C65 C61 W51 73.4(9)
C61 C62 C63 106(2)
C61 C62 W51 74.5(10)
C63 C62 W51 70.9(11)
C62 C63 C64 105.9(17)
C62 C63 W51 73.0(10)
C64 C63 W51 71.8(11)
C65 C64 C63 109.0(18)
C65 C64 W51 75.5(9)
C63 C64 W51 70.7(9)
C64 C65 C61 106(2)
C64 C65 W51 70.0(9)
C61 C65 W51 72.3(9)
C76 C71 C72 119.8(11)
C76 C71 P51 121.5(9)
C72 C71 P51 118.7(9)
C73 C72 C71 119.8(12)
C72 C73 C74 121.4(13)
C73 C74 C75 118.0(12)
C76 C75 C74 121.6(12)
C75 C76 C71 119.5(12)
C82 C81 C86 119.9(13)
C82 C81 P51 122.1(11)
C86 C81 P51 118.0(10)
C81 C82 C83 120.4(15)
C84 C83 C82 119.5(16)
C85 C84 C83 121.0(15)
C84 C85 C86 120.1(16)
C81 C86 C85 119.1(15)

loop_
_geom_bond_atom_site_label_1
_geom_bond_atom_site_label_2
_geom_bond_distance
W1 C1 1.991(13)
W1 C12 2.255(14)
W1 C13 2.274(15)
W1 C11 2.316(15)
W1 C14 2.349(15)
W1 C15 2.365(15)
W1 P1 2.385(3)
W1 S2 2.442(3)
W1 S1 2.501(3)
W1 Mo1 2.8346(10)
Mo1 C4 1.964(13)
Mo1 C2 1.967(13)
Mo1 C3 2.015(14)
Mo1 P1 2.468(3)
Mo1 S2 2.519(3)
Mo1 S1 2.569(3)
S1 C5 1.827(13)
S2 C7 1.817(12)
P1 C21 1.826(13)
P1 C31 1.828(10)
O1 C1 1.148(15)
O2 C2 1.141(15)
O3 C3 1.144(18)
O4 C4 1.149(16)
C5 C6 1.51(2)
C7 C8 1.52(2)
C11 C12 1.34(2)
C11 C15 1.37(3)
C12 C13 1.42(2)
C13 C14 1.39(3)
C14 C15 1.39(3)
C21 C22 1.359(18)
C21 C26 1.391(18)
C22 C23 1.40(2)
C23 C24 1.35(2)
C24 C25 1.37(2)
C25 C26 1.372(19)
C31 C36 1.386(18)
C31 C32 1.384(18)
C32 C33 1.386(18)
C33 C34 1.37(2)
C34 C35 1.34(2)
C35 C36 1.396(19)
Mo51 C54 1.944(12)
Mo51 C53 1.974(13)
Mo51 C52 2.026(15)
Mo51 P51 2.482(3)
Mo51 S52 2.518(3)
Mo51 S51 2.573(3)
Mo51 W51 2.8306(10)
W51 C51 2.025(15)
W51 C63 2.274(17)
W51 C64 2.289(16)
W51 C62 2.301(18)
W51 C61 2.345(15)
W51 C65 2.359(15)
W51 P51 2.387(3)
W51 S52 2.448(3)
W51 S51 2.505(3)
S51 C55 1.847(15)
S52 C57 1.848(13)
P51 C81 1.846(12)
P51 C71 1.851(12)
O51 C51 1.122(17)
O52 C52 1.111(19)
O53 C53 1.144(16)
O54 C54 1.146(15)
C55 C56 1.48(2)
C57 C58 1.50(2)
C61 C62 1.38(2)
C61 C65 1.39(2)
C62 C63 1.42(3)
C63 C64 1.47(3)
C64 C65 1.38(3)
C71 C76 1.384(16)
C71 C72 1.382(16)
C72 C73 1.373(17)
C73 C74 1.38(2)
C74 C75 1.39(2)
C75 C76 1.368(17)
C81 C82 1.360(17)
C81 C86 1.39(2)
C82 C83 1.38(2)
C83 C84 1.36(3)
C84 C85 1.36(2)
C85 C86 1.39(2)
